data_9016016
loop_
_publ_author_name
'Honle, W.'
'Schnering, H. G.'

_publ_section_title
;
 Zur Struktur von LiP und KSb
;
_journal_name_full 'Zeitschrift fur Kristallographie'
_journal_page_first 307
_journal_page_last 314
_journal_volume 155
_journal_year 1981
_chemical_compound_source Synthetic
_chemical_formula_sum 'K Sb'
_space_group_IT_number 14
_symmetry_space_group_name_Hall '-P 2ybc'
_symmetry_space_group_name_H-M 'P 1 21/c 1'
_cell_angle_alpha 90
_cell_angle_beta 118.15
_cell_angle_gamma 90
_cell_length_a 5.582
_cell_length_b 4.940
_cell_length_c 10.255
_cell_formula_units_Z 8
_cell_volume 249.334
_database_code_amcsd 0018971
_exptl_crystal_density_diffrn 8.570
_cod_database_code 9016016
_amcsd_formula_title KSb

loop_
_space_group_symop_operation_xyz
x,y,z
x,1/2-y,1/2+z
-x,1/2+y,1/2-z
-x,-y,-z

loop_
_atom_site_aniso_label
_atom_site_aniso_U_11
_atom_site_aniso_U_22
_atom_site_aniso_U_33
_atom_site_aniso_U_12
_atom_site_aniso_U_13
_atom_site_aniso_U_23
K1 0.03160 0.03060 0.03470 -0.00450 0.01400 -0.00480
K2 0.04080 0.03030 0.03270 0.00370 0.01130 -0.00090
Sb1 0.02550 0.02580 0.02920 -0.00160 0.01360 -0.00110
Sb2 0.02630 0.02350 0.02210 0.00350 0.00680 -0.00100

loop_
_atom_site_label
_atom_site_fract_x
_atom_site_fract_y
_atom_site_fract_z
_atom_site_U_iso_or_equiv
K1 0.21890 0.39900 0.33180 0.03190
K2 0.23950 0.66680 0.03170 0.03520
Sb1 0.32222 0.89906 0.28645 0.02570
Sb2 0.31909 0.16620 0.12312 0.02460

loop_
_cod_related_entry_id
_cod_related_entry_database
_cod_related_entry_code
1 AMCSD 0018971
